data_7057512
loop_
_publ_author_name
'Luo, Wen'
'Hou, Jin-Le'
'Zou, Dan-Hong'
'Cui, Li-Na'
'Zhu, Qin-Yu'
'Dai, Jie'

_publ_section_title
;
 Lanthanide--titanium-oxalate clusters and their degradation products,
 photocurrent response and photocatalytic behaviours
;
_journal_issue 14
_journal_name_full 'New Journal of Chemistry'
_journal_page_first 11629
_journal_paper_doi 10.1039/C8NJ02247J
_journal_volume 42
_journal_year 2018
_chemical_formula_sum 'C74 H156 Ce2 N2 O46 Ti6'
_chemical_formula_weight 2377.45
_space_group_crystal_system triclinic
_space_group_IT_number 2
_space_group_name_Hall '-P 1'
_space_group_name_H-M_alt 'P -1'
_symmetry_space_group_name_Hall '-P 1'
_symmetry_space_group_name_H-M 'P -1'
_audit_creation_method SHELXL-2016/6
_audit_update_record
;
2018-03-13 deposited with the CCDC.
2018-05-31 downloaded from the CCDC.
;
_cell_angle_alpha 105.4150(10)
_cell_angle_beta 90.3820(10)
_cell_angle_gamma 94.5150(10)
_cell_formula_units_Z 2
_cell_length_a 11.3596(6)
_cell_length_b 21.1998(12)
_cell_length_c 23.9317(13)
_cell_measurement_reflns_used 7354
_cell_measurement_temperature 293(2)
_cell_measurement_theta_max 25.2
_cell_measurement_theta_min 2.6
_cell_volume 5536.4(5)
_computing_structure_refinement 'SHELXL-2016/6 (Sheldrick, 2016)'
_diffrn_ambient_temperature 293(2)
_diffrn_measured_fraction_theta_full 0.991
_diffrn_measured_fraction_theta_max 0.991
_diffrn_measurement_device_type 'Xcalibur, Atlas, Gemini'
_diffrn_radiation_type MoK\a
_diffrn_radiation_wavelength 0.71073
_diffrn_reflns_av_R_equivalents 0.0359
_diffrn_reflns_av_unetI/netI 0.0788
_diffrn_reflns_Laue_measured_fraction_full 0.991
_diffrn_reflns_Laue_measured_fraction_max 0.991
_diffrn_reflns_limit_h_max 11
_diffrn_reflns_limit_h_min -13
_diffrn_reflns_limit_k_max 25
_diffrn_reflns_limit_k_min -24
_diffrn_reflns_limit_l_max 28
_diffrn_reflns_limit_l_min -28
_diffrn_reflns_number 28280
_diffrn_reflns_point_group_measured_fraction_full 0.991
_diffrn_reflns_point_group_measured_fraction_max 0.991
_diffrn_reflns_theta_full 25.000
_diffrn_reflns_theta_max 25.000
_diffrn_reflns_theta_min 0.883
_exptl_absorpt_coefficient_mu 1.296
_exptl_absorpt_correction_T_max 1.000
_exptl_absorpt_correction_T_min 0.352
_exptl_absorpt_correction_type multi-scan
_exptl_crystal_colour 'light yellow'
_exptl_crystal_density_diffrn 1.431
_exptl_crystal_description block
_exptl_crystal_F_000 2460
_exptl_crystal_size_max 0.350
_exptl_crystal_size_mid 0.200
_exptl_crystal_size_min 0.150
_refine_diff_density_max 1.508
_refine_diff_density_min -0.868
_refine_diff_density_rms 0.174
_refine_ls_extinction_method none
_refine_ls_goodness_of_fit_ref 1.022
_refine_ls_hydrogen_treatment undef
_refine_ls_matrix_type full
_refine_ls_number_parameters 1171
_refine_ls_number_reflns 19365
_refine_ls_number_restraints 39
_refine_ls_restrained_S_all 1.024
_refine_ls_R_factor_all 0.0855
_refine_ls_R_factor_gt 0.0564
_refine_ls_shift/su_max 0.002
_refine_ls_shift/su_mean 0.000
_refine_ls_structure_factor_coef Fsqd
_refine_ls_weighting_details 'w=1/[\s^2^(Fo^2^)+(0.0773P)^2^+27.5066P] where P=(Fo^2^+2Fc^2^)/3'
_refine_ls_weighting_scheme calc
_refine_ls_wR_factor_gt 0.1418
_refine_ls_wR_factor_ref 0.1655
_reflns_Friedel_coverage 0.000
_reflns_number_gt 14081
_reflns_number_total 19365
_reflns_threshold_expression 'I > 2\s(I)'
_cod_data_source_file c8nj02247j2.cif
_cod_data_source_block 2
_cod_depositor_comments 'Adding full bibliography for 7057511--7057512.cif.'
_cod_database_code 7057512
_shelx_shelxl_version_number 2016/6
_shelx_space_group_comment
;
The symmetry employed for this shelxl refinement is uniquely defined
by the following loop, which should always be used as a source of
symmetry information in preference to the above space-group names.
They are only intended as comments.
;
_shelx_estimated_absorpt_t_min 0.660
_shelx_estimated_absorpt_t_max 0.829

loop_
_space_group_symop_operation_xyz
'x, y, z'
'-x, -y, -z'

loop_
_atom_site_label
_atom_site_type_symbol
_atom_site_fract_x
_atom_site_fract_y
_atom_site_fract_z
_atom_site_U_iso_or_equiv
_atom_site_adp_type
_atom_site_occupancy
_atom_site_site_symmetry_order
_atom_site_calc_flag
_atom_site_refinement_flags_adp
Ce1 Ce 0.03682(3) 0.04116(2) 0.59771(2) 0.01030(11) Uani 1 1 d .
Ce2 Ce 0.47438(3) 0.03557(2) 0.09695(2) 0.01030(11) Uani 1 1 d .
Ti1 Ti 0.55992(11) 0.26133(6) 0.00190(5) 0.0126(3) Uani 1 1 d .
Ti2 Ti 0.00872(11) 0.25723(6) 0.49404(5) 0.0125(3) Uani 1 1 d .
Ti3 Ti 0.06650(11) 0.33414(6) 0.65406(5) 0.0142(3) Uani 1 1 d .
Ti4 Ti 0.52316(12) 0.32826(6) 0.16410(5) 0.0159(3) Uani 1 1 d .
Ti5 Ti 0.75165(11) 0.33158(6) 0.09331(5) 0.0155(3) Uani 1 1 d .
Ti6 Ti -0.16787(11) 0.32526(6) 0.58293(5) 0.0145(3) Uani 1 1 d .
O1 O 0.6019(4) 0.1352(2) 0.14270(19) 0.0162(10) Uani 1 1 d .
O2 O 0.3707(4) 0.1384(2) 0.11756(19) 0.0140(10) Uani 1 1 d .
O3 O 0.6834(4) 0.0148(3) 0.0665(2) 0.0229(12) Uani 1 1 d .
O4 O 0.4371(4) -0.0754(2) 0.10946(19) 0.0163(11) Uani 1 1 d .
O5 O 0.2757(4) 0.0022(2) 0.0467(2) 0.0182(11) Uani 1 1 d .
O6 O 0.4072(4) 0.0435(2) 0.19734(19) 0.0155(10) Uani 1 1 d .
O7 O 0.5530(4) 0.1725(2) 0.03133(19) 0.0143(10) Uani 1 1 d .
O8 O 0.5184(4) 0.0630(2) -0.00099(18) 0.0125(10) Uani 1 1 d .
O9 O 0.5794(4) 0.1843(2) -0.07263(19) 0.0158(10) Uani 1 1 d .
O10 O 0.5764(4) 0.3204(2) -0.0400(2) 0.0193(11) Uani 1 1 d .
O11 O 0.7415(4) 0.2659(2) 0.01748(19) 0.0166(11) Uani 1 1 d .
O12 O 0.5822(4) 0.3094(2) 0.08069(19) 0.0142(10) Uani 1 1 d .
O13 O 0.4277(5) 0.3851(2) 0.1494(2) 0.0222(12) Uani 1 1 d .
O14 O 0.6834(4) 0.3744(2) 0.1705(2) 0.0187(11) Uani 1 1 d .
O15 O 0.6227(4) 0.2450(2) 0.16369(19) 0.0154(10) Uani 1 1 d .
O16 O 0.3997(4) 0.2485(2) 0.1375(2) 0.0162(10) Uani 1 1 d .
O17 O 0.4965(5) 0.3411(2) 0.2389(2) 0.0223(12) Uani 1 1 d .
O18 O 0.8717(4) 0.3020(2) 0.1242(2) 0.0217(11) Uani 1 1 d .
O19 O 0.8052(5) 0.4032(2) 0.0741(2) 0.0261(12) Uani 1 1 d U
O20 O 0.4021(4) 0.2472(2) -0.0040(2) 0.0171(11) Uani 1 1 d .
O21 O -0.0026(4) 0.1704(2) 0.52677(19) 0.0154(10) Uani 1 1 d .
O22 O -0.0022(4) 0.3082(2) 0.57177(18) 0.0133(10) Uani 1 1 d .
O23 O 0.0023(4) 0.0611(2) 0.49732(19) 0.0131(10) Uani 1 1 d .
O24 O 0.0033(4) 0.3152(2) 0.45208(19) 0.0158(10) Uani 1 1 d .
O25 O -0.0608(4) 0.1410(2) 0.64270(19) 0.0154(10) Uani 1 1 d .
O26 O -0.0317(4) 0.1778(2) 0.42109(19) 0.0149(10) Uani 1 1 d .
O27 O -0.1790(4) 0.0214(3) 0.56756(19) 0.0224(12) Uani 1 1 d .
O28 O -0.1595(4) 0.0185(2) 0.65631(19) 0.0169(11) Uani 1 1 d .
O29 O 0.1690(4) 0.1456(2) 0.61566(19) 0.0144(10) Uani 1 1 d .
O30 O -0.0848(4) 0.3755(2) 0.65910(19) 0.0177(11) Uani 1 1 d .
O31 O 0.0408(4) -0.0684(2) 0.61281(19) 0.0172(11) Uani 1 1 d .
O32 O 0.2253(4) 0.0071(2) 0.5482(2) 0.0175(11) Uani 1 1 d .
O33 O 0.1726(4) 0.3927(2) 0.6361(2) 0.0179(11) Uani 1 1 d .
O34 O 0.1643(4) 0.2482(2) 0.4895(2) 0.0171(11) Uani 1 1 d .
O35 O -0.1720(4) 0.2564(2) 0.5092(2) 0.0162(10) Uani 1 1 d .
O36 O -0.2186(4) 0.3914(2) 0.5588(2) 0.0200(11) Uani 1 1 d .
O37 O 0.1067(4) 0.3487(2) 0.7286(2) 0.0229(12) Uani 1 1 d .
O38 O -0.2918(4) 0.2954(2) 0.6159(2) 0.0201(11) Uani 1 1 d .
O39 O 0.7226(4) 0.0554(2) 0.7703(2) 0.0208(11) Uani 1 1 d .
O40 O 0.1108(4) 0.0509(2) 0.69798(19) 0.0150(10) Uani 1 1 d .
O41 O 0.1686(4) 0.2552(2) 0.62984(19) 0.0149(10) Uani 1 1 d .
O42 O -0.0529(4) 0.2504(2) 0.65883(19) 0.0153(10) Uani 1 1 d .
O43 O -0.3349(5) 0.0191(3) 0.6199(2) 0.0294(13) Uani 1 1 d .
O44 O 0.7881(4) 0.0459(2) 0.2695(2) 0.0190(11) Uani 1 1 d .
O46 O 0.6635(4) 0.0101(2) 0.1546(2) 0.0168(11) Uani 1 1 d .
O47 O 0.8397(5) 0.0095(3) 0.1180(2) 0.0296(13) Uani 1 1 d .
N1 N -0.2278(5) 0.0199(3) 0.6155(3) 0.0195(14) Uani 1 1 d .
N2 N 0.7333(5) 0.0112(3) 0.1141(2) 0.0175(13) Uani 1 1 d .
C1 C 0.5089(8) 0.3277(4) -0.0881(3) 0.0291(19) Uani 1 1 d .
C2 C 0.5943(8) 0.3495(5) -0.1299(3) 0.036(2) Uani 1 1 d .
C3 C 0.4156(8) 0.3753(4) -0.0664(4) 0.033(2) Uani 1 1 d .
C4 C 0.2972(7) 0.2050(4) -0.0052(3) 0.0217(17) Uani 1 1 d .
C5 C 0.2016(7) 0.2475(4) 0.0275(4) 0.031(2) Uani 1 1 d .
C6 C 0.5635(6) 0.1260(3) -0.0693(3) 0.0136(15) Uani 1 1 d .
C7 C 0.5435(6) 0.1196(3) -0.0071(3) 0.0120(14) Uani 1 1 d .
C8 C 0.4298(9) 0.3663(5) 0.2897(4) 0.045(3) Uani 1 1 d .
C9 C 0.4455(12) 0.3260(7) 0.3312(5) 0.077(4) Uani 1 1 d .
C10 C 0.7500(7) 0.4220(4) 0.2165(3) 0.0242(18) Uani 1 1 d .
C11 C 0.7681(8) 0.3949(4) 0.2688(3) 0.033(2) Uani 1 1 d .
C12 C 0.6894(9) 0.4853(4) 0.2314(4) 0.038(2) Uani 1 1 d .
C13 C 0.5650(6) 0.1902(3) 0.1476(3) 0.0136(15) Uani 1 1 d .
C14 C 0.4323(6) 0.1917(3) 0.1323(3) 0.0143(15) Uani 1 1 d .
C15 C 0.9596(10) 0.4872(6) 0.1058(6) 0.078(4) Uani 1 1 d U
C16 C 0.8475(7) 0.2511(4) -0.0162(3) 0.0224(17) Uani 1 1 d .
C17 C 0.8476(8) 0.2813(5) -0.0662(4) 0.037(2) Uani 1 1 d .
C18 C 0.8569(7) 0.1773(4) -0.0355(4) 0.0303(19) Uani 1 1 d .
C19 C 0.1497(6) 0.0057(4) 0.0617(3) 0.0165(15) Uani 1 1 d U
C20 C 0.1423(7) 0.0080(4) 0.1248(3) 0.0287(19) Uani 1 1 d .
C21 C 0.1026(7) 0.0648(4) 0.0465(3) 0.0259(18) Uani 1 1 d .
C22 C 0.9101(7) 0.2631(4) 0.1598(3) 0.0257(18) Uani 1 1 d .
C23 C 1.0294(8) 0.2919(5) 0.1877(4) 0.044(3) Uani 1 1 d .
C24 C 0.4191(6) 0.1005(4) 0.2476(3) 0.0189(16) Uani 1 1 d .
C25 C 0.4770(7) 0.0813(4) 0.2982(3) 0.0243(17) Uani 1 1 d .
C26 C 0.2623(6) 0.2103(4) 0.4919(3) 0.0202(16) Uani 1 1 d .
C27 C 0.3661(8) 0.2563(4) 0.5218(4) 0.035(2) Uani 1 1 d .
C28 C 0.2886(8) 0.1720(4) 0.4300(4) 0.037(2) Uani 1 1 d .
C29 C 0.0718(7) 0.3376(4) 0.4103(3) 0.0246(18) Uani 1 1 d .
C30 C 0.0163(9) 0.3970(4) 0.4007(4) 0.041(2) Uani 1 1 d .
C31 C -0.0282(6) 0.1202(3) 0.4262(3) 0.0124(14) Uani 1 1 d .
C32 C -0.0080(6) 0.1164(3) 0.4889(3) 0.0112(14) Uani 1 1 d .
C33 C -0.2798(7) 0.2373(4) 0.4738(3) 0.0240(17) Uani 1 1 d .
C34 C -0.3128(7) 0.1635(4) 0.4628(4) 0.0298(19) Uani 1 1 d .
C35 C -0.2675(7) 0.2583(4) 0.4177(3) 0.0290(19) Uani 1 1 d .
C36 C -0.1404(7) 0.4230(4) 0.7043(3) 0.0234(17) Uani 1 1 d .
C37 C -0.0643(8) 0.4873(4) 0.7183(4) 0.035(2) Uani 1 1 d .
C38 C -0.1567(8) 0.3967(4) 0.7581(3) 0.033(2) Uani 1 1 d .
C39 C 0.1626(10) 0.3406(8) 0.7778(4) 0.072(4) Uani 1 1 d U
C40 C -0.0108(6) 0.1959(3) 0.6444(3) 0.0147(15) Uani 1 1 d .
C41 C 0.1208(6) 0.1980(3) 0.6286(3) 0.0137(15) Uani 1 1 d .
C42 C -0.3267(7) 0.4219(4) 0.5594(3) 0.0289(19) Uani 1 1 d .
C43 C -0.3725(8) 0.4114(5) 0.4965(4) 0.039(2) Uani 1 1 d .
C44 C -0.3028(10) 0.4943(5) 0.5897(5) 0.059(3) Uani 1 1 d .
C45 C -0.3377(7) 0.2603(4) 0.6558(3) 0.0230(17) Uani 1 1 d .
C46 C -0.3674(9) 0.1885(4) 0.6212(4) 0.040(2) Uani 1 1 d .
C47 C 0.3519(6) 0.0136(4) 0.5621(3) 0.0178(15) Uani 1 1 d .
C48 C 0.3665(7) 0.0266(4) 0.6270(3) 0.0280(19) Uani 1 1 d .
C49 C 0.1129(7) 0.1079(3) 0.7487(3) 0.0177(16) Uani 1 1 d .
C50 C 0.2421(7) 0.1334(4) 0.7650(3) 0.0261(18) Uani 1 1 d .
C51 C 0.0486(7) 0.0890(4) 0.7981(3) 0.0234(17) Uani 1 1 d .
C52 C 0.2979(7) 0.1261(4) 0.2623(3) 0.0276(19) Uani 1 1 d .
C53 C 0.2590(8) 0.1722(4) -0.0683(4) 0.036(2) Uani 1 1 d .
C54 C 0.9131(8) 0.1915(4) 0.1219(4) 0.037(2) Uani 1 1 d .
C55 C 0.0873(10) 0.3060(6) 0.8115(5) 0.063(3) Uani 1 1 d .
C56 C 0.3051(9) 0.3714(6) 0.2722(4) 0.060(3) Uani 1 1 d .
C57 C 0.4122(7) 0.0678(4) 0.5384(3) 0.0253(18) Uani 1 1 d .
C58 C -0.4461(8) 0.2925(5) 0.6831(4) 0.045(2) Uani 1 1 d .
C59 C 0.2868(8) 0.3244(5) 0.7679(4) 0.047(3) Uani 1 1 d .
C60 C 0.8496(6) 0.1106(4) 0.2814(3) 0.0208(16) Uani 1 1 d .
C61 C 0.9721(7) 0.1061(4) 0.2567(3) 0.0306(19) Uani 1 1 d .
C62 C 0.7768(7) 0.1577(4) 0.2602(3) 0.0230(17) Uani 1 1 d .
C63 C 0.6888(6) 0.1223(4) 0.7877(3) 0.0191(16) Uani 1 1 d .
C64 C 0.7751(7) 0.1682(4) 0.7654(3) 0.0263(18) Uani 1 1 d .
C65 C 0.5596(7) 0.1229(4) 0.7673(4) 0.032(2) Uani 1 1 d .
C66 C 0.2110(7) 0.4101(4) 0.5846(3) 0.0222(17) Uani 1 1 d .
C67 C 0.3854(7) 0.4068(4) 0.1015(3) 0.0264(18) Uani 1 1 d .
C68 C 0.1297(8) 0.4571(4) 0.5712(4) 0.0292(19) Uani 1 1 d .
C69 C 0.3402(8) 0.4400(4) 0.5963(4) 0.037(2) Uani 1 1 d .
C70 C 0.4734(9) 0.4624(4) 0.0934(4) 0.041(2) Uani 1 1 d .
C71 C 0.2614(9) 0.4291(5) 0.1149(4) 0.046(3) Uani 1 1 d .
C72 C 0.8128(12) 0.4884(6) 0.0258(6) 0.077(4) Uani 1 1 d U
C73 C 0.8797(12) 0.4517(6) 0.0604(5) 0.076(4) Uani 1 1 d U
C74 C 0.0721(9) 0.2814(4) 0.3535(3) 0.041(2) Uani 1 1 d .

loop_
_atom_site_aniso_label
_atom_site_aniso_U_11
_atom_site_aniso_U_22
_atom_site_aniso_U_33
_atom_site_aniso_U_23
_atom_site_aniso_U_13
_atom_site_aniso_U_12
Ce1 0.0113(2) 0.0114(2) 0.00849(19) 0.00306(15) -0.00040(14) 0.00136(15)
Ce2 0.0107(2) 0.0120(2) 0.00835(19) 0.00278(15) 0.00000(14) 0.00181(15)
Ti1 0.0157(7) 0.0117(6) 0.0108(6) 0.0034(5) 0.0010(5) 0.0017(5)
Ti2 0.0145(7) 0.0119(6) 0.0112(6) 0.0032(5) -0.0008(5) 0.0016(5)
Ti3 0.0156(7) 0.0122(6) 0.0143(6) 0.0021(5) 0.0012(5) 0.0019(5)
Ti4 0.0211(7) 0.0127(6) 0.0129(6) 0.0015(5) 0.0025(5) 0.0020(5)
Ti5 0.0183(7) 0.0141(6) 0.0134(6) 0.0028(5) 0.0003(5) -0.0005(5)
Ti6 0.0141(7) 0.0130(6) 0.0159(6) 0.0030(5) 0.0011(5) 0.0021(5)
O1 0.019(3) 0.013(3) 0.016(2) 0.002(2) -0.003(2) 0.004(2)
O2 0.012(2) 0.015(3) 0.014(2) 0.001(2) -0.0018(19) 0.004(2)
O3 0.016(3) 0.043(3) 0.010(2) 0.006(2) -0.003(2) 0.010(2)
O4 0.025(3) 0.013(2) 0.011(2) 0.003(2) 0.001(2) 0.003(2)
O5 0.010(2) 0.025(3) 0.017(3) 0.001(2) -0.0005(19) 0.001(2)
O6 0.017(3) 0.017(3) 0.011(2) 0.001(2) 0.0010(19) 0.004(2)
O7 0.018(3) 0.014(2) 0.011(2) 0.002(2) -0.0005(19) 0.001(2)
O8 0.012(2) 0.016(3) 0.011(2) 0.0061(19) 0.0013(18) 0.004(2)
O9 0.025(3) 0.014(3) 0.009(2) 0.0042(19) 0.002(2) 0.001(2)
O10 0.025(3) 0.018(3) 0.016(3) 0.008(2) 0.001(2) 0.001(2)
O11 0.015(3) 0.021(3) 0.013(2) 0.003(2) 0.0045(19) 0.004(2)
O12 0.014(3) 0.012(2) 0.015(2) 0.0028(19) -0.0013(19) 0.002(2)
O13 0.031(3) 0.017(3) 0.020(3) 0.006(2) 0.004(2) 0.006(2)
O14 0.020(3) 0.018(3) 0.013(2) -0.002(2) -0.002(2) -0.005(2)
O15 0.017(3) 0.012(2) 0.017(2) 0.004(2) -0.003(2) 0.000(2)
O16 0.016(3) 0.015(3) 0.017(3) 0.003(2) 0.002(2) 0.005(2)
O17 0.030(3) 0.021(3) 0.014(3) 0.002(2) 0.007(2) 0.003(2)
O18 0.020(3) 0.023(3) 0.021(3) 0.005(2) -0.002(2) 0.003(2)
O19 0.037(3) 0.019(3) 0.022(3) 0.007(2) 0.000(2) -0.003(2)
O20 0.018(3) 0.015(3) 0.019(3) 0.005(2) 0.002(2) 0.003(2)
O21 0.022(3) 0.014(3) 0.010(2) 0.002(2) -0.0010(19) 0.003(2)
O22 0.016(3) 0.013(2) 0.011(2) 0.0021(19) -0.0016(19) 0.002(2)
O23 0.012(2) 0.015(3) 0.012(2) 0.0032(19) -0.0002(19) 0.004(2)
O24 0.019(3) 0.016(3) 0.015(2) 0.007(2) 0.001(2) 0.004(2)
O25 0.016(3) 0.013(3) 0.016(2) 0.003(2) 0.003(2) 0.001(2)
O26 0.019(3) 0.013(2) 0.014(2) 0.0052(19) -0.002(2) 0.002(2)
O27 0.016(3) 0.040(3) 0.008(2) 0.001(2) 0.001(2) -0.003(2)
O28 0.019(3) 0.022(3) 0.010(2) 0.006(2) -0.003(2) 0.001(2)
O29 0.012(2) 0.014(3) 0.017(2) 0.003(2) -0.0009(19) 0.003(2)
O30 0.022(3) 0.017(3) 0.012(2) -0.001(2) 0.000(2) 0.005(2)
O31 0.027(3) 0.012(2) 0.011(2) 0.002(2) -0.003(2) -0.001(2)
O32 0.008(2) 0.026(3) 0.018(3) 0.005(2) 0.0000(19) 0.002(2)
O33 0.018(3) 0.017(3) 0.017(3) 0.004(2) 0.000(2) -0.003(2)
O34 0.017(3) 0.019(3) 0.017(2) 0.006(2) -0.001(2) 0.006(2)
O35 0.011(2) 0.019(3) 0.017(2) 0.002(2) -0.0062(19) -0.001(2)
O36 0.017(3) 0.020(3) 0.024(3) 0.007(2) 0.002(2) 0.007(2)
O37 0.021(3) 0.027(3) 0.019(3) 0.005(2) 0.001(2) 0.001(2)
O38 0.021(3) 0.019(3) 0.021(3) 0.007(2) 0.002(2) 0.000(2)
O39 0.021(3) 0.020(3) 0.022(3) 0.007(2) 0.004(2) 0.000(2)
O40 0.017(3) 0.016(3) 0.010(2) -0.0001(19) -0.0032(19) 0.005(2)
O41 0.014(3) 0.014(2) 0.016(2) 0.004(2) 0.0006(19) 0.000(2)
O42 0.017(3) 0.013(3) 0.016(2) 0.003(2) 0.000(2) 0.002(2)
O43 0.013(3) 0.045(4) 0.033(3) 0.013(3) 0.007(2) 0.003(3)
O44 0.020(3) 0.019(3) 0.017(3) 0.006(2) -0.004(2) -0.002(2)
O46 0.020(3) 0.017(3) 0.016(2) 0.007(2) 0.002(2) 0.003(2)
O47 0.014(3) 0.049(4) 0.029(3) 0.015(3) -0.006(2) 0.005(3)
N1 0.017(3) 0.018(3) 0.020(3) 0.001(3) 0.003(3) 0.000(3)
N2 0.015(3) 0.017(3) 0.017(3) 0.000(2) -0.006(3) 0.002(3)
C1 0.034(5) 0.036(5) 0.026(4) 0.020(4) 0.000(4) 0.011(4)
C2 0.046(6) 0.050(6) 0.017(4) 0.017(4) 0.004(4) 0.008(5)
C3 0.034(5) 0.038(5) 0.036(5) 0.017(4) 0.006(4) 0.020(4)
C4 0.020(4) 0.022(4) 0.021(4) 0.003(3) -0.003(3) -0.002(3)
C5 0.019(4) 0.042(5) 0.030(5) 0.006(4) 0.000(3) 0.002(4)
C6 0.013(4) 0.017(4) 0.012(3) 0.005(3) -0.002(3) -0.002(3)
C7 0.011(3) 0.014(4) 0.013(3) 0.005(3) 0.004(3) 0.008(3)
C8 0.052(6) 0.065(7) 0.020(4) 0.012(4) 0.015(4) 0.020(5)
C9 0.082(9) 0.129(12) 0.042(7) 0.056(7) 0.016(6) 0.016(9)
C10 0.036(5) 0.018(4) 0.014(4) -0.002(3) -0.008(3) -0.004(4)
C11 0.043(5) 0.038(5) 0.015(4) 0.003(4) -0.014(4) -0.003(4)
C12 0.058(6) 0.017(4) 0.034(5) -0.002(4) -0.003(4) 0.005(4)
C13 0.017(4) 0.016(4) 0.007(3) 0.002(3) -0.001(3) 0.000(3)
C14 0.017(4) 0.013(4) 0.014(3) 0.003(3) 0.000(3) 0.003(3)
C15 0.047(7) 0.068(8) 0.086(9) -0.028(7) 0.010(6) -0.038(6)
C16 0.017(4) 0.024(4) 0.026(4) 0.006(3) 0.008(3) 0.004(3)
C17 0.042(6) 0.045(6) 0.026(5) 0.011(4) 0.014(4) 0.002(4)
C18 0.024(4) 0.022(4) 0.038(5) -0.006(4) 0.005(4) 0.006(4)
C19 0.003(3) 0.029(4) 0.019(4) 0.007(3) 0.003(3) 0.007(3)
C20 0.019(4) 0.051(5) 0.019(4) 0.014(4) 0.005(3) 0.005(4)
C21 0.019(4) 0.021(4) 0.036(5) 0.006(3) -0.002(3) 0.004(3)
C22 0.020(4) 0.040(5) 0.024(4) 0.019(4) -0.002(3) 0.008(4)
C23 0.026(5) 0.081(8) 0.029(5) 0.021(5) -0.010(4) -0.001(5)
C24 0.022(4) 0.021(4) 0.011(3) 0.000(3) -0.002(3) 0.004(3)
C25 0.028(4) 0.026(4) 0.016(4) 0.004(3) -0.006(3) -0.007(4)
C26 0.017(4) 0.025(4) 0.021(4) 0.007(3) 0.003(3) 0.010(3)
C27 0.027(5) 0.031(5) 0.040(5) 0.002(4) 0.001(4) -0.001(4)
C28 0.038(5) 0.043(5) 0.023(4) -0.009(4) 0.008(4) 0.022(4)
C29 0.035(5) 0.019(4) 0.024(4) 0.014(3) 0.007(3) -0.002(4)
C30 0.054(6) 0.032(5) 0.048(6) 0.027(4) 0.000(5) 0.004(5)
C31 0.007(3) 0.016(4) 0.016(3) 0.008(3) -0.001(3) 0.003(3)
C32 0.005(3) 0.014(4) 0.016(3) 0.004(3) 0.000(3) 0.002(3)
C33 0.019(4) 0.028(4) 0.023(4) 0.006(3) -0.006(3) -0.003(3)
C34 0.021(4) 0.021(4) 0.040(5) -0.004(4) -0.004(4) -0.002(3)
C35 0.030(5) 0.037(5) 0.025(4) 0.014(4) -0.003(3) 0.006(4)
C36 0.031(5) 0.019(4) 0.018(4) 0.001(3) 0.008(3) 0.009(3)
C37 0.046(6) 0.022(4) 0.031(5) -0.004(4) -0.001(4) -0.001(4)
C38 0.044(5) 0.034(5) 0.018(4) 0.001(4) 0.009(4) 0.003(4)
C39 0.045(6) 0.157(11) 0.037(6) 0.059(7) 0.003(5) 0.021(7)
C40 0.016(4) 0.021(4) 0.007(3) 0.002(3) 0.000(3) 0.004(3)
C41 0.016(4) 0.019(4) 0.008(3) 0.007(3) -0.005(3) 0.000(3)
C42 0.028(5) 0.030(5) 0.029(4) 0.006(4) 0.000(4) 0.010(4)
C43 0.041(6) 0.047(6) 0.034(5) 0.012(4) -0.003(4) 0.023(5)
C44 0.074(8) 0.036(6) 0.056(7) -0.013(5) -0.022(6) 0.032(6)
C45 0.016(4) 0.027(4) 0.029(4) 0.015(3) 0.004(3) -0.005(3)
C46 0.054(6) 0.028(5) 0.038(5) 0.014(4) -0.009(4) -0.014(4)
C47 0.011(4) 0.025(4) 0.017(4) 0.006(3) -0.002(3) 0.000(3)
C48 0.019(4) 0.052(5) 0.012(4) 0.005(4) -0.004(3) 0.005(4)
C49 0.025(4) 0.017(4) 0.009(3) -0.001(3) 0.001(3) 0.005(3)
C50 0.022(4) 0.028(4) 0.021(4) -0.001(3) -0.010(3) -0.014(4)
C51 0.028(4) 0.035(5) 0.009(3) 0.008(3) 0.007(3) 0.010(4)
C52 0.021(4) 0.033(5) 0.025(4) -0.001(4) 0.004(3) 0.014(4)
C53 0.034(5) 0.043(5) 0.024(4) -0.002(4) -0.010(4) 0.001(4)
C54 0.048(6) 0.033(5) 0.038(5) 0.019(4) 0.015(4) 0.021(4)
C55 0.057(7) 0.083(9) 0.071(8) 0.058(7) 0.011(6) 0.013(6)
C56 0.032(6) 0.104(10) 0.038(6) 0.009(6) 0.011(5) 0.004(6)
C57 0.022(4) 0.024(4) 0.030(4) 0.009(3) 0.002(3) -0.004(3)
C58 0.030(5) 0.071(7) 0.038(5) 0.021(5) 0.015(4) 0.013(5)
C59 0.023(5) 0.066(7) 0.051(6) 0.011(5) -0.012(4) 0.016(5)
C60 0.016(4) 0.030(4) 0.018(4) 0.009(3) -0.002(3) 0.003(3)
C61 0.024(4) 0.042(5) 0.029(4) 0.014(4) 0.003(3) 0.002(4)
C62 0.025(4) 0.025(4) 0.023(4) 0.014(3) -0.007(3) 0.001(3)
C63 0.012(4) 0.029(4) 0.016(4) 0.007(3) -0.001(3) 0.005(3)
C64 0.033(5) 0.024(4) 0.025(4) 0.012(3) 0.008(3) 0.002(4)
C65 0.018(4) 0.046(5) 0.037(5) 0.020(4) -0.006(4) 0.005(4)
C66 0.019(4) 0.019(4) 0.026(4) 0.005(3) -0.002(3) -0.007(3)
C67 0.037(5) 0.021(4) 0.025(4) 0.010(3) 0.001(4) 0.010(4)
C68 0.035(5) 0.021(4) 0.033(5) 0.009(4) -0.002(4) 0.005(4)
C69 0.024(5) 0.038(5) 0.045(5) 0.008(4) 0.007(4) -0.007(4)
C70 0.058(7) 0.026(5) 0.042(5) 0.014(4) 0.000(5) 0.002(4)
C71 0.041(6) 0.045(6) 0.057(6) 0.016(5) -0.001(5) 0.029(5)
C72 0.090(10) 0.076(8) 0.095(9) 0.073(8) 0.025(7) 0.025(7)
C73 0.095(8) 0.068(7) 0.074(7) 0.047(6) -0.037(6) -0.045(6)
C74 0.065(7) 0.037(5) 0.018(4) 0.005(4) 0.016(4) -0.003(5)

loop_
_atom_type_symbol
_atom_type_description
_atom_type_scat_dispersion_real
_atom_type_scat_dispersion_imag
_atom_type_scat_source
C C 0.0033 0.0016 'International Tables Vol C Tables 4.2.6.8 and 6.1.1.4'
Ce Ce -0.2486 2.6331 'International Tables Vol C Tables 4.2.6.8 and 6.1.1.4'
H H 0.0000 0.0000 'International Tables Vol C Tables 4.2.6.8 and 6.1.1.4'
N N 0.0061 0.0033 'International Tables Vol C Tables 4.2.6.8 and 6.1.1.4'
O O 0.0106 0.0060 'International Tables Vol C Tables 4.2.6.8 and 6.1.1.4'
Ti Ti 0.2776 0.4457 'International Tables Vol C Tables 4.2.6.8 and 6.1.1.4'

loop_
_geom_angle_atom_site_label_1
_geom_angle_atom_site_label_2
_geom_angle_atom_site_label_3
_geom_angle
_geom_angle_site_symmetry_1
_geom_angle_site_symmetry_3
O31 Ce1 O25 135.94(15) . .
O31 Ce1 O40 70.45(15) . .
O25 Ce1 O40 84.66(15) . .
O31 Ce1 O29 138.53(16) . .
O25 Ce1 O29 65.66(15) . .
O40 Ce1 O29 79.71(15) . .
O31 Ce1 O32 79.97(16) . .
O25 Ce1 O32 140.15(15) . .
O40 Ce1 O32 96.24(15) . .
O29 Ce1 O32 75.27(15) . .
O31 Ce1 O27 92.27(17) . .
O25 Ce1 O27 71.52(16) . .
O40 Ce1 O27 123.47(15) . .
O29 Ce1 O27 128.65(16) . .
O32 Ce1 O27 134.42(15) . .
O31 Ce1 O23 123.26(14) . .
O25 Ce1 O23 89.45(14) . .
O40 Ce1 O23 163.25(15) . .
O29 Ce1 O23 83.57(14) . .
O32 Ce1 O23 78.36(14) . .
O27 Ce1 O23 68.75(15) . .
O31 Ce1 O23 63.72(14) . 2_556
O25 Ce1 O23 136.00(15) . 2_556
O40 Ce1 O23 133.26(14) . 2_556
O29 Ce1 O23 131.61(14) . 2_556
O32 Ce1 O23 67.89(14) . 2_556
O27 Ce1 O23 68.47(15) . 2_556
O23 Ce1 O23 59.56(17) . 2_556
O31 Ce1 O28 72.24(15) . .
O25 Ce1 O28 66.44(15) . .
O40 Ce1 O28 75.30(14) . .
O29 Ce1 O28 127.32(14) . .
O32 Ce1 O28 152.20(15) . .
O27 Ce1 O28 48.28(14) . .
O23 Ce1 O28 116.52(14) . .
O23 Ce1 O28 98.36(14) 2_556 .
O4 Ce2 O1 136.90(16) . .
O4 Ce2 O6 70.84(15) . .
O1 Ce2 O6 84.60(15) . .
O4 Ce2 O2 137.16(15) . .
O1 Ce2 O2 66.12(15) . .
O6 Ce2 O2 78.83(15) . .
O4 Ce2 O5 79.48(16) . .
O1 Ce2 O5 139.93(16) . .
O6 Ce2 O5 97.03(15) . .
O2 Ce2 O5 74.91(15) . .
O4 Ce2 O3 91.80(17) . .
O1 Ce2 O3 72.20(16) . .
O6 Ce2 O3 122.94(15) . .
O2 Ce2 O3 130.53(16) . .
O5 Ce2 O3 133.78(15) . .
O4 Ce2 O8 125.27(14) . .
O1 Ce2 O8 86.41(15) . .
O6 Ce2 O8 162.06(15) . .
O2 Ce2 O8 83.34(14) . .
O5 Ce2 O8 80.08(15) . .
O3 Ce2 O8 68.34(15) . .
O4 Ce2 O8 64.11(14) . 2_655
O1 Ce2 O8 135.39(14) . 2_655
O6 Ce2 O8 134.18(14) . 2_655
O2 Ce2 O8 131.43(14) . 2_655
O5 Ce2 O8 67.59(14) . 2_655
O3 Ce2 O8 67.82(15) . 2_655
O8 Ce2 O8 61.16(17) . 2_655
O4 Ce2 O46 72.00(15) . .
O1 Ce2 O46 67.54(15) . .
O6 Ce2 O46 74.73(14) . .
O2 Ce2 O46 128.05(14) . .
O5 Ce2 O46 151.47(15) . .
O3 Ce2 O46 48.32(14) . .
O8 Ce2 O46 115.80(14) . .
O8 Ce2 O46 98.26(14) 2_655 .
O20 Ti1 O10 97.7(2) . .
O20 Ti1 O12 101.3(2) . .
O10 Ti1 O12 106.4(2) . .
O20 Ti1 O11 169.9(2) . .
O10 Ti1 O11 92.4(2) . .
O12 Ti1 O11 75.62(19) . .
O20 Ti1 O9 91.6(2) . .
O10 Ti1 O9 90.8(2) . .
O12 Ti1 O9 156.7(2) . .
O11 Ti1 O9 88.32(19) . .
O20 Ti1 O7 85.1(2) . .
O10 Ti1 O7 164.9(2) . .
O12 Ti1 O7 87.43(18) . .
O11 Ti1 O7 85.17(18) . .
O9 Ti1 O7 74.32(17) . .
O20 Ti1 Ti5 138.71(16) . .
O10 Ti1 Ti5 94.94(16) . .
O12 Ti1 Ti5 37.47(14) . .
O11 Ti1 Ti5 39.30(13) . .
O9 Ti1 Ti5 127.41(15) . .
O7 Ti1 Ti5 92.54(13) . .
O24 Ti2 O34 97.4(2) . .
O24 Ti2 O22 104.3(2) . .
O34 Ti2 O22 101.5(2) . .
O24 Ti2 O35 93.0(2) . .
O34 Ti2 O35 169.6(2) . .
O22 Ti2 O35 75.13(19) . .
O24 Ti2 O26 92.1(2) . .
O34 Ti2 O26 92.9(2) . .
O22 Ti2 O26 156.5(2) . .
O35 Ti2 O26 87.43(18) . .
O24 Ti2 O21 166.5(2) . .
O34 Ti2 O21 86.0(2) . .
O22 Ti2 O21 87.72(18) . .
O35 Ti2 O21 84.03(19) . .
O26 Ti2 O21 74.71(17) . .
O24 Ti2 Ti6 93.77(15) . .
O34 Ti2 Ti6 138.77(16) . .
O22 Ti2 Ti6 37.33(14) . .
O35 Ti2 Ti6 39.01(13) . .
O26 Ti2 Ti6 126.33(14) . .
O21 Ti2 Ti6 92.17(13) . .
O37 Ti3 O33 98.5(2) . .
O37 Ti3 O30 101.4(2) . .
O33 Ti3 O30 104.6(2) . .
O37 Ti3 O22 170.6(2) . .
O33 Ti3 O22 90.7(2) . .
O30 Ti3 O22 74.79(19) . .
O37 Ti3 O41 92.5(2) . .
O33 Ti3 O41 95.8(2) . .
O30 Ti3 O41 153.2(2) . .
O22 Ti3 O41 87.88(18) . .
O37 Ti3 O42 90.3(2) . .
O33 Ti3 O42 168.3(2) . .
O30 Ti3 O42 81.03(19) . .
O22 Ti3 O42 80.72(18) . .
O41 Ti3 O42 76.01(18) . .
O37 Ti3 Ti6 135.81(17) . .
O33 Ti3 Ti6 109.67(17) . .
O30 Ti3 Ti6 39.69(14) . .
O22 Ti3 Ti6 37.59(13) . .
O41 Ti3 Ti6 116.75(14) . .
O42 Ti3 Ti6 67.94(13) . .
O17 Ti4 O13 98.3(2) . .
O17 Ti4 O14 98.6(2) . .
O13 Ti4 O14 104.6(2) . .
O17 Ti4 O12 170.2(2) . .
O13 Ti4 O12 90.2(2) . .
O14 Ti4 O12 74.52(19) . .
O17 Ti4 O16 95.0(2) . .
O13 Ti4 O16 94.1(2) . .
O14 Ti4 O16 154.9(2) . .
O12 Ti4 O16 89.09(18) . .
O17 Ti4 O15 91.2(2) . .
O13 Ti4 O15 167.1(2) . .
O14 Ti4 O15 82.36(19) . .
O12 Ti4 O15 81.11(18) . .
O16 Ti4 O15 76.28(18) . .
O17 Ti4 Ti5 133.56(19) . .
O13 Ti4 Ti5 109.24(17) . .
O14 Ti4 Ti5 39.30(13) . .
O12 Ti4 Ti5 37.66(13) . .
O16 Ti4 Ti5 118.61(13) . .
O15 Ti4 Ti5 69.19(13) . .
O19 Ti5 O18 108.0(3) . .
O19 Ti5 O12 114.6(2) . .
O18 Ti5 O12 137.2(2) . .
O19 Ti5 O11 101.6(2) . .
O18 Ti5 O11 98.1(2) . .
O12 Ti5 O11 77.24(19) . .
O19 Ti5 O14 98.7(2) . .
O18 Ti5 O14 94.4(2) . .
O12 Ti5 O14 76.13(19) . .
O11 Ti5 O14 151.4(2) . .
O19 Ti5 Ti1 106.54(18) . .
O18 Ti5 Ti1 131.77(17) . .
O12 Ti5 Ti1 36.30(13) . .
O11 Ti5 Ti1 42.12(14) . .
O14 Ti5 Ti1 112.41(15) . .
O19 Ti5 Ti4 121.32(19) . .
O18 Ti5 Ti4 111.91(17) . .
O12 Ti5 Ti4 40.20(13) . .
O11 Ti5 Ti4 113.04(14) . .
O14 Ti5 Ti4 38.44(14) . .
Ti1 Ti5 Ti4 75.78(4) . .
O38 Ti6 O36 104.6(2) . .
O38 Ti6 O22 137.7(2) . .
O36 Ti6 O22 117.6(2) . .
O38 Ti6 O35 99.5(2) . .
O36 Ti6 O35 100.4(2) . .
O22 Ti6 O35 76.82(19) . .
O38 Ti6 O30 94.8(2) . .
O36 Ti6 O30 100.6(2) . .
O22 Ti6 O30 75.35(19) . .
O35 Ti6 O30 150.7(2) . .
O38 Ti6 Ti2 133.09(17) . .
O36 Ti6 Ti2 107.62(16) . .
O22 Ti6 Ti2 36.14(13) . .
O35 Ti6 Ti2 41.93(14) . .
O30 Ti6 Ti2 111.43(14) . .
O38 Ti6 Ti3 112.57(17) . .
O36 Ti6 Ti3 124.23(17) . .
O22 Ti6 Ti3 39.43(13) . .
O35 Ti6 Ti3 112.23(14) . .
O30 Ti6 Ti3 38.44(14) . .
Ti2 Ti6 Ti3 74.96(4) . .
C13 O1 Ce2 119.7(4) . .
C14 O2 Ce2 117.7(4) . .
N2 O3 Ce2 102.1(4) . .
C6 O4 Ce2 123.8(4) 2_655 .
C19 O5 Ce2 138.0(4) . .
C24 O6 Ce2 128.1(4) . .
C7 O7 Ti1 116.3(4) . .
C7 O8 Ce2 125.4(4) . .
C7 O8 Ce2 115.6(4) . 2_655
Ce2 O8 Ce2 118.84(17) . 2_655
C6 O9 Ti1 119.0(4) . .
C1 O10 Ti1 131.3(5) . .
C16 O11 Ti5 120.4(4) . .
C16 O11 Ti1 137.8(4) . .
Ti5 O11 Ti1 98.6(2) . .
Ti1 O12 Ti5 106.2(2) . .
Ti1 O12 Ti4 148.2(3) . .
Ti5 O12 Ti4 102.1(2) . .
C67 O13 Ti4 140.1(5) . .
C10 O14 Ti4 134.1(4) . .
C10 O14 Ti5 123.4(4) . .
Ti4 O14 Ti5 102.3(2) . .
C13 O15 Ti4 114.9(4) . .
C14 O16 Ti4 118.7(4) . .
C8 O17 Ti4 152.1(6) . .
C22 O18 Ti5 148.0(5) . .
C73 O19 Ti5 162.6(7) . .
C4 O20 Ti1 150.0(5) . .
C32 O21 Ti2 115.6(4) . .
Ti2 O22 Ti6 106.5(2) . .
Ti2 O22 Ti3 147.6(3) . .
Ti6 O22 Ti3 103.0(2) . .
C32 O23 Ce1 124.5(4) . .
C32 O23 Ce1 114.8(4) . 2_556
Ce1 O23 Ce1 120.45(17) . 2_556
C29 O24 Ti2 139.1(5) . .
C40 O25 Ce1 119.9(4) . .
C31 O26 Ti2 118.8(4) . .
N1 O27 Ce1 101.7(4) . .
N1 O28 Ce1 93.1(4) . .
C41 O29 Ce1 117.2(4) . .
C36 O30 Ti3 134.2(4) . .
C36 O30 Ti6 123.6(4) . .
Ti3 O30 Ti6 101.9(2) . .
C31 O31 Ce1 124.6(4) 2_556 .
C47 O32 Ce1 138.7(4) . .
C66 O33 Ti3 137.2(4) . .
C26 O34 Ti2 149.9(4) . .
C33 O35 Ti6 121.0(4) . .
C33 O35 Ti2 135.9(4) . .
Ti6 O35 Ti2 99.1(2) . .
C42 O36 Ti6 136.8(5) . .
C39 O37 Ti3 158.6(7) . .
C45 O38 Ti6 148.9(5) . .
C49 O40 Ce1 128.3(4) . .
C41 O41 Ti3 118.2(4) . .
C40 O42 Ti3 115.6(4) . .
N2 O46 Ce2 94.1(4) . .
O43 N1 O28 123.0(6) . .
O43 N1 O27 121.0(6) . .
O28 N1 O27 116.0(6) . .
O47 N2 O46 124.4(6) . .
O47 N2 O3 120.8(6) . .
O46 N2 O3 114.8(5) . .
O10 C1 C3 109.6(6) . .
O10 C1 C2 108.1(7) . .
C3 C1 C2 113.4(7) . .
O20 C4 C53 109.0(6) . .
O20 C4 C5 107.7(6) . .
C53 C4 C5 111.5(6) . .
O4 C6 O9 127.3(6) 2_655 .
O4 C6 C7 118.5(6) 2_655 .
O9 C6 C7 114.2(6) . .
O7 C7 O8 127.6(6) . .
O7 C7 C6 114.7(6) . .
O8 C7 C6 117.7(6) . .
O17 C8 C9 109.0(8) . .
O17 C8 C56 109.7(7) . .
C9 C8 C56 115.8(10) . .
O14 C10 C12 109.2(6) . .
O14 C10 C11 111.1(6) . .
C12 C10 C11 113.0(7) . .
O1 C13 O15 127.4(7) . .
O1 C13 C14 117.0(6) . .
O15 C13 C14 115.6(6) . .
O2 C14 O16 127.7(7) . .
O2 C14 C13 117.8(6) . .
O16 C14 C13 114.5(6) . .
O11 C16 C17 110.1(6) . .
O11 C16 C18 110.4(6) . .
C17 C16 C18 112.4(7) . .
O5 C19 C20 107.1(5) . .
O5 C19 C21 109.5(6) . .
C20 C19 C21 113.8(6) . .
O18 C22 C23 109.5(7) . .
O18 C22 C54 108.4(6) . .
C23 C22 C54 112.6(7) . .
O6 C24 C52 109.4(6) . .
O6 C24 C25 109.0(6) . .
C52 C24 C25 112.6(6) . .
O34 C26 C27 108.6(6) . .
O34 C26 C28 108.5(6) . .
C27 C26 C28 112.8(7) . .
O24 C29 C30 107.4(6) . .
O24 C29 C74 109.3(6) . .
C30 C29 C74 111.7(7) . .
O31 C31 O26 127.3(6) 2_556 .
O31 C31 C32 118.4(6) 2_556 .
O26 C31 C32 114.3(6) . .
O21 C32 O23 126.6(6) . .
O21 C32 C31 115.2(6) . .
O23 C32 C31 118.2(6) . .
O35 C33 C35 110.5(6) . .
O35 C33 C34 110.3(6) . .
C35 C33 C34 112.4(7) . .
O30 C36 C37 108.6(6) . .
O30 C36 C38 109.8(6) . .
C37 C36 C38 111.7(7) . .
O37 C39 C55 114.0(10) . .
O37 C39 C59 112.7(8) . .
C55 C39 C59 119.5(10) . .
O25 C40 O42 128.1(6) . .
O25 C40 C41 116.8(6) . .
O42 C40 C41 115.1(6) . .
O29 C41 O41 126.7(6) . .
O29 C41 C40 118.3(6) . .
O41 C41 C40 115.0(6) . .
O36 C42 C44 108.3(7) . .
O36 C42 C43 109.1(6) . .
C44 C42 C43 111.2(8) . .
O38 C45 C58 108.2(6) . .
O38 C45 C46 107.4(6) . .
C58 C45 C46 112.2(7) . .
O32 C47 C48 107.5(5) . .
O32 C47 C57 109.4(6) . .
C48 C47 C57 113.5(6) . .
O40 C49 C51 109.9(6) . .
O40 C49 C50 108.4(6) . .
C51 C49 C50 112.4(6) . .
O44 C60 C61 110.0(6) . .
O44 C60 C62 111.1(6) . .
C61 C60 C62 113.3(6) . .
O39 C63 C64 111.0(6) . .
O39 C63 C65 108.9(6) . .
C64 C63 C65 113.3(6) . .
O33 C66 C68 109.0(6) . .
O33 C66 C69 107.2(6) . .
C68 C66 C69 112.8(7) . .
O13 C67 C71 108.3(6) . .
O13 C67 C70 108.0(7) . .
C71 C67 C70 112.4(7) . .
O19 C73 C15 114.8(10) . .
O19 C73 C72 110.5(10) . .
C15 C73 C72 119.7(12) . .

loop_
_geom_bond_atom_site_label_1
_geom_bond_atom_site_label_2
_geom_bond_distance
_geom_bond_site_symmetry_2
Ce1 O31 2.447(5) .
Ce1 O25 2.458(4) .
Ce1 O40 2.488(4) .
Ce1 O29 2.512(5) .
Ce1 O32 2.516(5) .
Ce1 O27 2.522(5) .
Ce1 O23 2.580(4) .
Ce1 O23 2.699(4) 2_556
Ce1 O28 2.720(5) .
Ce2 O4 2.453(5) .
Ce2 O1 2.454(5) .
Ce2 O6 2.492(4) .
Ce2 O2 2.495(4) .
Ce2 O5 2.510(5) .
Ce2 O3 2.526(5) .
Ce2 O8 2.603(4) .
Ce2 O8 2.669(4) 2_655
Ce2 O46 2.711(5) .
Ti1 O20 1.793(5) .
Ti1 O10 1.801(5) .
Ti1 O12 1.895(5) .
Ti1 O11 2.084(5) .
Ti1 O9 2.100(5) .
Ti1 O7 2.174(5) .
Ti1 Ti5 3.0727(18) .
Ti2 O24 1.786(5) .
Ti2 O34 1.793(5) .
Ti2 O22 1.897(4) .
Ti2 O35 2.087(5) .
Ti2 O26 2.097(5) .
Ti2 O21 2.180(5) .
Ti2 Ti6 3.0839(17) .
Ti3 O37 1.779(5) .
Ti3 O33 1.798(5) .
Ti3 O30 1.980(5) .
Ti3 O22 2.031(5) .
Ti3 O41 2.069(5) .
Ti3 O42 2.176(5) .
Ti3 Ti6 3.1162(18) .
Ti4 O17 1.770(5) .
Ti4 O13 1.783(5) .
Ti4 O14 1.982(5) .
Ti4 O12 2.057(5) .
Ti4 O16 2.067(5) .
Ti4 O15 2.168(5) .
Ti4 Ti5 3.1153(18) .
Ti5 O19 1.765(5) .
Ti5 O18 1.780(5) .
Ti5 O12 1.947(5) .
Ti5 O11 1.968(5) .
Ti5 O14 2.019(5) .
Ti6 O38 1.773(5) .
Ti6 O36 1.784(5) .
Ti6 O22 1.951(5) .
Ti6 O35 1.966(5) .
Ti6 O30 2.034(5) .
O1 C13 1.247(8) .
O2 C14 1.245(8) .
O3 N2 1.293(7) .
O4 C6 1.236(8) 2_655
O5 C19 1.481(8) .
O6 C24 1.458(8) .
O7 C7 1.244(8) .
O8 C7 1.259(8) .
O9 C6 1.258(8) .
O10 C1 1.427(9) .
O11 C16 1.460(8) .
O13 C67 1.436(9) .
O14 C10 1.441(8) .
O15 C13 1.252(8) .
O16 C14 1.262(8) .
O17 C8 1.437(9) .
O18 C22 1.422(9) .
O19 C73 1.389(12) .
O20 C4 1.427(9) .
O21 C32 1.253(8) .
O23 C32 1.255(8) .
O24 C29 1.425(8) .
O25 C40 1.245(8) .
O26 C31 1.263(8) .
O27 N1 1.285(7) .
O28 N1 1.251(8) .
O29 C41 1.243(8) .
O30 C36 1.454(8) .
O31 C31 1.235(8) 2_556
O32 C47 1.460(8) .
O33 C66 1.438(9) .
O34 C26 1.433(8) .
O35 C33 1.451(9) .
O36 C42 1.431(9) .
O37 C39 1.390(11) .
O38 C45 1.435(8) .
O39 C63 1.452(9) .
O40 C49 1.467(8) .
O41 C41 1.281(8) .
O42 C40 1.249(8) .
O43 N1 1.221(8) .
O44 C60 1.447(9) .
O46 N2 1.259(7) .
O47 N2 1.216(7) .
C1 C3 1.519(11) .
C1 C2 1.530(11) .
C4 C53 1.530(10) .
C4 C5 1.548(11) .
C6 C7 1.547(9) .
C8 C9 1.491(14) .
C8 C56 1.494(14) .
C10 C12 1.516(11) .
C10 C11 1.529(11) .
C13 C14 1.553(10) .
C15 C73 1.420(15) .
C16 C17 1.500(11) .
C16 C18 1.522(11) .
C19 C20 1.500(10) .
C19 C21 1.528(10) .
C22 C23 1.516(11) .
C22 C54 1.551(12) .
C24 C52 1.528(10) .
C24 C25 1.535(10) .
C26 C27 1.512(11) .
C26 C28 1.532(10) .
C29 C30 1.521(11) .
C29 C74 1.553(11) .
C31 C32 1.542(9) .
C33 C35 1.528(11) .
C33 C34 1.531(11) .
C36 C37 1.512(11) .
C36 C38 1.541(11) .
C39 C55 1.465(15) .
C39 C59 1.484(14) .
C40 C41 1.544(9) .
C42 C44 1.516(13) .
C42 C43 1.542(12) .
C45 C58 1.522(11) .
C45 C46 1.537(11) .
C47 C48 1.511(10) .
C47 C57 1.530(10) .
C49 C51 1.518(9) .
C49 C50 1.534(10) .
C60 C61 1.516(10) .
C60 C62 1.528(10) .
C63 C64 1.524(10) .
C63 C65 1.546(10) .
C66 C68 1.503(11) .
C66 C69 1.544(11) .
C67 C71 1.531(12) .
C67 C70 1.538(12) .
C72 C73 1.516(16) .

loop_
_geom_torsion_atom_site_label_1
_geom_torsion_atom_site_label_2
_geom_torsion_atom_site_label_3
_geom_torsion_atom_site_label_4
_geom_torsion
_geom_torsion_site_symmetry_1
_geom_torsion_site_symmetry_4
O20 Ti1 O10 C1 -31.7(6) . .
O12 Ti1 O10 C1 -135.9(6) . .
O11 Ti1 O10 C1 148.4(6) . .
O9 Ti1 O10 C1 60.1(6) . .
O7 Ti1 O10 C1 68.2(11) . .
Ti5 Ti1 O10 C1 -172.3(6) . .
O20 Ti1 O12 Ti5 -178.0(2) . .
O10 Ti1 O12 Ti5 -76.4(3) . .
O11 Ti1 O12 Ti5 11.9(2) . .
O9 Ti1 O12 Ti5 59.6(6) . .
O7 Ti1 O12 Ti5 97.6(2) . .
O20 Ti1 O12 Ti4 30.0(5) . .
O10 Ti1 O12 Ti4 131.6(5) . .
O11 Ti1 O12 Ti4 -140.2(5) . .
O9 Ti1 O12 Ti4 -92.4(7) . .
O7 Ti1 O12 Ti4 -54.5(5) . .
Ti5 Ti1 O12 Ti4 -152.1(6) . .
O17 Ti4 O13 C67 -175.8(7) . .
O14 Ti4 O13 C67 83.0(8) . .
O12 Ti4 O13 C67 9.0(8) . .
O16 Ti4 O13 C67 -80.1(8) . .
O15 Ti4 O13 C67 -38.5(14) . .
Ti5 Ti4 O13 C67 42.1(8) . .
O13 Ti4 O17 C8 14.1(12) . .
O14 Ti4 O17 C8 120.4(12) . .
O16 Ti4 O17 C8 -80.8(12) . .
O15 Ti4 O17 C8 -157.1(12) . .
Ti5 Ti4 O17 C8 140.9(11) . .
O19 Ti5 O18 C22 159.1(9) . .
O12 Ti5 O18 C22 -15.9(10) . .
O11 Ti5 O18 C22 -95.9(9) . .
O14 Ti5 O18 C22 58.4(9) . .
Ti1 Ti5 O18 C22 -67.2(9) . .
Ti4 Ti5 O18 C22 23.1(9) . .
O18 Ti5 O19 C73 18(2) . .
O12 Ti5 O19 C73 -166(2) . .
O11 Ti5 O19 C73 -85(2) . .
O14 Ti5 O19 C73 116(2) . .
Ti1 Ti5 O19 C73 -128(2) . .
Ti4 Ti5 O19 C73 149(2) . .
O10 Ti1 O20 C4 151.7(9) . .
O12 Ti1 O20 C4 -99.8(9) . .
O11 Ti1 O20 C4 -28.8(17) . .
O9 Ti1 O20 C4 60.7(9) . .
O7 Ti1 O20 C4 -13.4(9) . .
Ti5 Ti1 O20 C4 -101.7(8) . .
O24 Ti2 O22 Ti6 77.2(3) . .
O34 Ti2 O22 Ti6 178.0(2) . .
O35 Ti2 O22 Ti6 -12.2(2) . .
O26 Ti2 O22 Ti6 -55.5(6) . .
O21 Ti2 O22 Ti6 -96.6(2) . .
O24 Ti2 O22 Ti3 -127.9(5) . .
O34 Ti2 O22 Ti3 -27.1(5) . .
O35 Ti2 O22 Ti3 142.7(5) . .
O26 Ti2 O22 Ti3 99.4(6) . .
O21 Ti2 O22 Ti3 58.3(5) . .
Ti6 Ti2 O22 Ti3 154.9(6) . .
O34 Ti2 O24 C29 20.1(7) . .
O22 Ti2 O24 C29 123.9(7) . .
O35 Ti2 O24 C29 -160.6(7) . .
O26 Ti2 O24 C29 -73.1(7) . .
O21 Ti2 O24 C29 -83.7(11) . .
Ti6 Ti2 O24 C29 160.3(7) . .
O37 Ti3 O33 C66 173.0(7) . .
O30 Ti3 O33 C66 -82.9(7) . .
O22 Ti3 O33 C66 -8.4(7) . .
O41 Ti3 O33 C66 79.6(7) . .
O42 Ti3 O33 C66 34.5(15) . .
Ti6 Ti3 O33 C66 -41.6(7) . .
O24 Ti2 O34 C26 -156.6(8) . .
O22 Ti2 O34 C26 97.1(9) . .
O35 Ti2 O34 C26 27.2(17) . .
O26 Ti2 O34 C26 -64.1(9) . .
O21 Ti2 O34 C26 10.3(8) . .
Ti6 Ti2 O34 C26 99.0(8) . .
O38 Ti6 O36 C42 -1.0(7) . .
O22 Ti6 O36 C42 -177.8(6) . .
O35 Ti6 O36 C42 101.8(7) . .
O30 Ti6 O36 C42 -98.9(7) . .
Ti2 Ti6 O36 C42 144.4(6) . .
Ti3 Ti6 O36 C42 -132.1(6) . .
O33 Ti3 O37 C39 -94.5(18) . .
O30 Ti3 O37 C39 158.6(18) . .
O41 Ti3 O37 C39 1.7(18) . .
O42 Ti3 O37 C39 77.7(18) . .
Ti6 Ti3 O37 C39 135.5(17) . .
O36 Ti6 O38 C45 -157.6(9) . .
O22 Ti6 O38 C45 18.1(10) . .
O35 Ti6 O38 C45 98.9(9) . .
O30 Ti6 O38 C45 -55.4(9) . .
Ti2 Ti6 O38 C45 70.1(9) . .
Ti3 Ti6 O38 C45 -20.1(9) . .
Ce1 O28 N1 O43 -171.8(6) . .
Ce1 O28 N1 O27 8.9(6) . .
Ce1 O27 N1 O43 170.9(5) . .
Ce1 O27 N1 O28 -9.9(6) . .
Ce2 O46 N2 O47 171.6(6) . .
Ce2 O46 N2 O3 -8.0(6) . .
Ce2 O3 N2 O47 -170.9(5) . .
Ce2 O3 N2 O46 8.8(6) . .
Ti1 O10 C1 C3 93.5(8) . .
Ti1 O10 C1 C2 -142.4(6) . .
Ti1 O20 C4 C53 -96.8(9) . .
Ti1 O20 C4 C5 142.1(7) . .
Ti1 O9 C6 O4 174.3(6) . 2_655
Ti1 O9 C6 C7 -6.0(8) . .
Ti1 O7 C7 O8 -167.2(5) . .
Ti1 O7 C7 C6 11.7(7) . .
Ce2 O8 C7 O7 0.5(10) . .
Ce2 O8 C7 O7 -175.4(5) 2_655 .
Ce2 O8 C7 C6 -178.4(4) . .
Ce2 O8 C7 C6 5.7(7) 2_655 .
O4 C6 C7 O7 175.5(6) 2_655 .
O9 C6 C7 O7 -4.2(9) . .
O4 C6 C7 O8 -5.4(9) 2_655 .
O9 C6 C7 O8 174.9(6) . .
Ti4 O17 C8 C9 153.5(10) . .
Ti4 O17 C8 C56 25.7(17) . .
Ti4 O14 C10 C12 -64.9(8) . .
Ti5 O14 C10 C12 121.4(6) . .
Ti4 O14 C10 C11 60.3(9) . .
Ti5 O14 C10 C11 -113.4(6) . .
Ce2 O1 C13 O15 -171.3(5) . .
Ce2 O1 C13 C14 8.9(7) . .
Ti4 O15 C13 O1 178.8(5) . .
Ti4 O15 C13 C14 -1.5(7) . .
Ce2 O2 C14 O16 170.3(5) . .
Ce2 O2 C14 C13 -10.9(7) . .
Ti4 O16 C14 O2 179.2(5) . .
Ti4 O16 C14 C13 0.4(7) . .
O1 C13 C14 O2 1.6(9) . .
O15 C13 C14 O2 -178.2(6) . .
O1 C13 C14 O16 -179.4(6) . .
O15 C13 C14 O16 0.8(8) . .
Ti5 O11 C16 C17 -105.5(6) . .
Ti1 O11 C16 C17 48.9(9) . .
Ti5 O11 C16 C18 129.8(5) . .
Ti1 O11 C16 C18 -75.7(8) . .
Ce2 O5 C19 C20 -26.2(9) . .
Ce2 O5 C19 C21 97.6(7) . .
Ti5 O18 C22 C23 -150.6(7) . .
Ti5 O18 C22 C54 86.2(10) . .
Ce2 O6 C24 C52 108.9(6) . .
Ce2 O6 C24 C25 -127.6(5) . .
Ti2 O34 C26 C27 -141.6(7) . .
Ti2 O34 C26 C28 95.6(9) . .
Ti2 O24 C29 C30 -171.8(6) . .
Ti2 O24 C29 C74 66.9(10) . .
Ti2 O26 C31 O31 -174.4(5) . 2_556
Ti2 O26 C31 C32 6.9(7) . .
Ti2 O21 C32 O23 168.9(5) . .
Ti2 O21 C32 C31 -10.5(7) . .
Ce1 O23 C32 O21 0.5(9) . .
Ce1 O23 C32 O21 174.5(5) 2_556 .
Ce1 O23 C32 C31 179.9(4) . .
Ce1 O23 C32 C31 -6.1(7) 2_556 .
O31 C31 C32 O21 -176.0(6) 2_556 .
O26 C31 C32 O21 2.8(8) . .
O31 C31 C32 O23 4.5(9) 2_556 .
O26 C31 C32 O23 -176.6(6) . .
Ti6 O35 C33 C35 111.4(6) . .
Ti2 O35 C33 C35 -40.6(9) . .
Ti6 O35 C33 C34 -123.6(5) . .
Ti2 O35 C33 C34 84.4(8) . .
Ti3 O30 C36 C37 63.5(8) . .
Ti6 O30 C36 C37 -125.0(6) . .
Ti3 O30 C36 C38 -58.8(9) . .
Ti6 O30 C36 C38 112.7(6) . .
Ti3 O37 C39 C55 -101.4(16) . .
Ti3 O37 C39 C59 39(3) . .
Ce1 O25 C40 O42 170.3(5) . .
Ce1 O25 C40 C41 -11.6(7) . .
Ti3 O42 C40 O25 -179.0(5) . .
Ti3 O42 C40 C41 2.8(7) . .
Ce1 O29 C41 O41 -167.4(5) . .
Ce1 O29 C41 C40 11.9(7) . .
Ti3 O41 C41 O29 -179.3(5) . .
Ti3 O41 C41 C40 1.4(7) . .
O25 C40 C41 O29 -0.6(9) . .
O42 C40 C41 O29 177.8(6) . .
O25 C40 C41 O41 178.8(6) . .
O42 C40 C41 O41 -2.9(8) . .
Ti6 O36 C42 C44 123.4(8) . .
Ti6 O36 C42 C43 -115.4(7) . .
Ti6 O38 C45 C58 145.5(8) . .
Ti6 O38 C45 C46 -93.3(10) . .
Ce1 O32 C47 C48 22.5(9) . .
Ce1 O32 C47 C57 -101.1(7) . .
Ce1 O40 C49 C51 124.4(5) . .
Ce1 O40 C49 C50 -112.4(5) . .
Ti3 O33 C66 C68 84.4(8) . .
Ti3 O33 C66 C69 -153.2(6) . .
Ti4 O13 C67 C71 150.2(6) . .
Ti4 O13 C67 C70 -87.8(8) . .
Ti5 O19 C73 C15 -64(3) . .
Ti5 O19 C73 C72 157.4(16) . .
